data_7101346
loop_
_publ_author_name
'Ch. Elschenbroich'
'Klaus Harms'
'Jorg Six'

_publ_section_title
;
On a Novel Coordination Mode of Phosphinine C5H5P
;
_journal_issue 32
_journal_name_full 'Chemical Communications'
_journal_paper_doi 10.1039/b606739e
_journal_year 2006
_chemical_formula_sum 'C42.5 H30 Mn4 O13 P2'
_chemical_formula_weight 1030.36
_chemical_name_systematic
;
?
;
_space_group_IT_number 2
_symmetry_cell_setting triclinic
_symmetry_space_group_name_Hall '-P 1'
_symmetry_space_group_name_H-M 'P -1'
_atom_sites_solution_hydrogens difmap
_atom_sites_solution_primary direct
_atom_sites_solution_secondary difmap
_audit_creation_method SHELXL-97
_cell_angle_alpha 105.427(7)
_cell_angle_beta 95.207(7)
_cell_angle_gamma 92.097(7)
_cell_formula_units_Z 2
_cell_length_a 8.9492(8)
_cell_length_b 14.8524(13)
_cell_length_c 16.7326(15)
_cell_measurement_reflns_used 0
_cell_measurement_temperature 193(2)
_cell_measurement_theta_max 0.0
_cell_measurement_theta_min 0.0
_cell_volume 2130.8(3)
_computing_cell_refinement 'Stoe Cell'
_computing_data_collection 'Stoe Expose'
_computing_data_reduction 'Stoe Integrate'
_computing_molecular_graphics 'Siemens SHELXTL'
_computing_publication_material 'Siemens SHELXTL'
_computing_structure_refinement 'SHELXL-97 (Sheldrick, 1997)'
_computing_structure_solution 'SHELXS-97 (Sheldrick, 1990)'
_diffrn_ambient_temperature 193(2)
_diffrn_measured_fraction_theta_full 0.996
_diffrn_measured_fraction_theta_max 0.996
_diffrn_measurement_device_type 'Stoe IPDS'
_diffrn_radiation_monochromator graphite
_diffrn_radiation_source 'fine-focus sealed tube'
_diffrn_radiation_type MoK\a
_diffrn_radiation_wavelength 0.71073
_diffrn_reflns_av_R_equivalents 0.0787
_diffrn_reflns_av_sigmaI/netI 0.0598
_diffrn_reflns_limit_h_max 10
_diffrn_reflns_limit_h_min -10
_diffrn_reflns_limit_k_max 17
_diffrn_reflns_limit_k_min -17
_diffrn_reflns_limit_l_max 19
_diffrn_reflns_limit_l_min -19
_diffrn_reflns_number 24204
_diffrn_reflns_theta_full 24.94
_diffrn_reflns_theta_max 24.94
_diffrn_reflns_theta_min 1.27
_exptl_absorpt_coefficient_mu 1.298
_exptl_absorpt_correction_T_max 0.9499
_exptl_absorpt_correction_T_min 0.6522
_exptl_absorpt_correction_type none
_exptl_crystal_colour red
_exptl_crystal_density_diffrn 1.606
_exptl_crystal_density_method 'not measured'
_exptl_crystal_description Prism
_exptl_crystal_F_000 1038
_exptl_crystal_size_max 0.36
_exptl_crystal_size_mid 0.20
_exptl_crystal_size_min 0.04
_refine_diff_density_max 0.350
_refine_diff_density_min -0.242
_refine_diff_density_rms 0.058
_refine_ls_extinction_method none
_refine_ls_goodness_of_fit_ref 0.914
_refine_ls_hydrogen_treatment refall
_refine_ls_matrix_type full
_refine_ls_number_parameters 660
_refine_ls_number_reflns 7422
_refine_ls_number_restraints 0
_refine_ls_restrained_S_all 0.914
_refine_ls_R_factor_all 0.0511
_refine_ls_R_factor_gt 0.0332
_refine_ls_shift/su_max 0.001
_refine_ls_shift/su_mean 0.000
_refine_ls_structure_factor_coef Fsqd
_refine_ls_weighting_details 'calc w=1/[\s^2^(Fo^2^)+(0.0373P)^2^+0.0000P] where P=(Fo^2^+2Fc^2^)/3'
_refine_ls_weighting_scheme calc
_refine_ls_wR_factor_gt 0.0714
_refine_ls_wR_factor_ref 0.0760
_reflns_number_gt 5516
_reflns_number_total 7422
_reflns_threshold_expression >2sigma(I)
_cod_data_source_file b606739e.txt
_cod_depositor_comments
;
The following automatic conversions were performed:
'_symmetry_cell_setting' value 'Triclinic' changed to 'triclinic'
according to '/home/saulius/struct/CIF-dictionaries/cif_core.dic'
dictionary named 'cif_core.dic' version 2.4.1 from
2010-06-29.

'_exptl_absorpt_correction_type' value 'None' changed to
'none' according to '/home/saulius/struct/CIF-dictionaries/cif_core.dic'
dictionary named 'cif_core.dic' version 2.4.1 from 2010-06-29.

Automatic conversion script
Id: cif_fix_enum 1527 2010-12-29 10:47:43Z saulius 
;
_cod_original_sg_symbol_H-M P-1
_cod_original_formula_sum 'C42.50 H30 Mn4 O13 P2'
_cod_database_code 7101346

loop_
_symmetry_equiv_pos_as_xyz
'x, y, z'
'-x, -y, -z'

loop_
_atom_site_label
_atom_site_type_symbol
_atom_site_fract_x
_atom_site_fract_y
_atom_site_fract_z
_atom_site_U_iso_or_equiv
_atom_site_adp_type
_atom_site_occupancy
_atom_site_symmetry_multiplicity
_atom_site_calc_flag
_atom_site_refinement_flags
_atom_site_disorder_assembly
_atom_site_disorder_group
Mn1 Mn 0.10105(4) 0.22327(3) 0.40456(3) 0.03112(11) Uani 1 1 d . . .
Mn2 Mn 0.40781(4) 0.27900(3) 0.42223(3) 0.03192(11) Uani 1 1 d . . .
Mn3 Mn 0.13521(5) 0.28859(3) 0.13848(3) 0.04256(12) Uani 1 1 d . . .
Mn4 Mn 0.24852(4) 0.18984(3) 0.68163(3) 0.03608(11) Uani 1 1 d . . .
P1 P 0.21128(7) 0.26519(5) 0.30744(5) 0.03301(16) Uani 1 1 d . . .
C2 C 0.2460(3) 0.19545(19) 0.20545(19) 0.0394(7) Uani 1 1 d . . .
C3 C 0.3456(3) 0.2304(2) 0.1583(2) 0.0407(7) Uani 1 1 d . . .
H3 H 0.393(3) 0.185(2) 0.110(2) 0.048(8) Uiso 1 1 d . . .
C4 C 0.3728(3) 0.3277(2) 0.16529(19) 0.0404(7) Uani 1 1 d . . .
C5 C 0.2897(3) 0.3927(2) 0.2197(2) 0.0407(7) Uani 1 1 d . . .
H5 H 0.294(3) 0.461(2) 0.216(2) 0.051(9) Uiso 1 1 d . . .
C6 C 0.1891(3) 0.36971(19) 0.27154(19) 0.0389(7) Uani 1 1 d . . .
C7 C 0.4775(3) 0.3619(2) 0.1141(2) 0.0443(7) Uani 1 1 d . . .
C8 C 0.4719(4) 0.3225(3) 0.0289(2) 0.0571(9) Uani 1 1 d . . .
H8 H 0.401(4) 0.269(2) 0.000(2) 0.063(10) Uiso 1 1 d . . .
C9 C 0.5714(5) 0.3562(3) -0.0186(3) 0.0680(10) Uani 1 1 d . . .
H9 H 0.573(4) 0.317(2) -0.084(2) 0.063(10) Uiso 1 1 d . . .
C10 C 0.6756(4) 0.4286(3) 0.0209(3) 0.0650(10) Uani 1 1 d . . .
H10 H 0.747(4) 0.444(3) -0.010(2) 0.070(11) Uiso 1 1 d . . .
C11 C 0.6809(5) 0.4676(3) 0.1048(3) 0.0672(11) Uani 1 1 d . . .
H11 H 0.755(5) 0.514(3) 0.130(3) 0.087(14) Uiso 1 1 d . . .
C12 C 0.5834(4) 0.4339(2) 0.1517(3) 0.0561(9) Uani 1 1 d . . .
H12 H 0.591(4) 0.463(2) 0.212(3) 0.063(10) Uiso 1 1 d . . .
C13 C 0.2092(4) 0.0906(2) 0.1794(2) 0.0480(8) Uani 1 1 d . . .
H13A H 0.275(4) 0.065(2) 0.211(2) 0.047(9) Uiso 1 1 d . . .
H13B H 0.108(4) 0.076(2) 0.192(2) 0.064(11) Uiso 1 1 d . . .
H13C H 0.228(4) 0.062(3) 0.118(3) 0.078(12) Uiso 1 1 d . . .
C14 C 0.0904(4) 0.4452(2) 0.3137(3) 0.0493(8) Uani 1 1 d . . .
H14A H 0.137(3) 0.476(2) 0.373(2) 0.040(8) Uiso 1 1 d . . .
H14B H -0.004(4) 0.413(2) 0.313(2) 0.044(8) Uiso 1 1 d . . .
H14C H 0.081(4) 0.493(2) 0.281(2) 0.064(10) Uiso 1 1 d . . .
P15 P 0.25208(7) 0.22660(4) 0.51540(5) 0.03051(15) Uani 1 1 d . . .
C16 C 0.2622(3) 0.30496(18) 0.61961(18) 0.0350(6) Uani 1 1 d . . .
C17 C 0.3888(3) 0.30661(19) 0.6761(2) 0.0355(6) Uani 1 1 d . . .
H17 H 0.408(3) 0.3583(19) 0.7227(18) 0.029(7) Uiso 1 1 d . . .
C18 C 0.4801(3) 0.22868(18) 0.67433(18) 0.0347(6) Uani 1 1 d . . .
C19 C 0.4349(3) 0.14240(19) 0.61454(19) 0.0357(6) Uani 1 1 d . . .
H19 H 0.484(3) 0.086(2) 0.620(2) 0.050(9) Uiso 1 1 d . . .
C20 C 0.3105(3) 0.12907(18) 0.55389(18) 0.0355(6) Uani 1 1 d . . .
C21 C 0.6142(3) 0.23855(19) 0.7356(2) 0.0393(7) Uani 1 1 d . . .
C22 C 0.7049(3) 0.3218(2) 0.7588(2) 0.0459(7) Uani 1 1 d . . .
H22 H 0.683(3) 0.366(2) 0.730(2) 0.049(9) Uiso 1 1 d . . .
C23 C 0.8300(4) 0.3322(3) 0.8163(2) 0.0548(9) Uani 1 1 d . . .
H23 H 0.883(4) 0.388(2) 0.831(2) 0.058(10) Uiso 1 1 d . . .
C24 C 0.8669(4) 0.2609(3) 0.8510(2) 0.0561(9) Uani 1 1 d . . .
H24 H 0.954(4) 0.268(2) 0.890(2) 0.048(9) Uiso 1 1 d . . .
C25 C 0.7817(4) 0.1778(3) 0.8265(2) 0.0583(9) Uani 1 1 d . . .
H25 H 0.806(4) 0.128(3) 0.850(2) 0.071(11) Uiso 1 1 d . . .
C26 C 0.6559(4) 0.1666(2) 0.7701(2) 0.0500(8) Uani 1 1 d . . .
H26 H 0.599(4) 0.111(3) 0.755(2) 0.062(10) Uiso 1 1 d . . .
C27 C 0.1615(4) 0.3858(2) 0.6397(2) 0.0446(7) Uani 1 1 d . . .
H27A H 0.185(3) 0.430(2) 0.613(2) 0.041(8) Uiso 1 1 d . . .
H27B H 0.175(4) 0.416(2) 0.701(2) 0.054(9) Uiso 1 1 d . . .
H27C H 0.055(4) 0.363(2) 0.621(2) 0.053(9) Uiso 1 1 d . . .
C28 C 0.2612(4) 0.0293(2) 0.5058(2) 0.0426(7) Uani 1 1 d . . .
H28A H 0.302(3) 0.010(2) 0.453(2) 0.044(9) Uiso 1 1 d . . .
H28B H 0.290(4) -0.011(3) 0.535(3) 0.077(12) Uiso 1 1 d . . .
H28C H 0.148(4) 0.027(2) 0.490(2) 0.067(11) Uiso 1 1 d . . .
O29 O 0.1013(2) 0.01854(13) 0.32709(14) 0.0450(5) Uani 1 1 d . . .
C29 C 0.1119(3) 0.0981(2) 0.35700(19) 0.0364(6) Uani 1 1 d . . .
O30 O -0.2186(2) 0.16543(18) 0.3919(2) 0.0876(10) Uani 1 1 d . . .
C30 C -0.0922(3) 0.1881(2) 0.3963(2) 0.0503(8) Uani 1 1 d . . .
C31 C 0.0232(3) 0.33616(19) 0.44748(19) 0.0368(6) Uani 1 1 d . . .
O31 O -0.0444(2) 0.40013(14) 0.47291(14) 0.0470(5) Uani 1 1 d . . .
O32 O 0.6630(2) 0.30838(18) 0.55427(16) 0.0589(6) Uani 1 1 d . . .
C32 C 0.5623(3) 0.2944(2) 0.5048(2) 0.0403(7) Uani 1 1 d . . .
O33 O 0.3317(2) 0.47606(14) 0.49558(17) 0.0602(7) Uani 1 1 d . . .
C33 C 0.3572(3) 0.3998(2) 0.4671(2) 0.0421(7) Uani 1 1 d . . .
O34 O 0.6178(2) 0.34745(18) 0.32095(16) 0.0608(6) Uani 1 1 d . . .
C34 C 0.5328(3) 0.3197(2) 0.3574(2) 0.0415(7) Uani 1 1 d . . .
O35 O 0.4702(2) 0.07875(14) 0.35011(16) 0.0521(6) Uani 1 1 d . . .
C35 C 0.4456(3) 0.1556(2) 0.3776(2) 0.0393(7) Uani 1 1 d . . .
C36 C -0.0515(4) 0.2658(3) 0.1665(2) 0.0604(9) Uani 1 1 d . . .
O36 O -0.1684(3) 0.2541(3) 0.1851(2) 0.0962(10) Uani 1 1 d . . .
O37 O 0.0803(4) 0.1481(2) -0.02498(19) 0.0852(9) Uani 1 1 d . . .
C37 C 0.1022(4) 0.2033(3) 0.0388(3) 0.0579(9) Uani 1 1 d . . .
O38 O 0.0493(3) 0.43097(19) 0.0517(2) 0.0780(8) Uani 1 1 d . . .
C38 C 0.0802(4) 0.3763(2) 0.0871(2) 0.0541(8) Uani 1 1 d . . .
C39 C 0.2286(3) 0.2518(2) 0.7874(2) 0.0479(8) Uani 1 1 d . . .
O39 O 0.2235(3) 0.2905(2) 0.85658(17) 0.0704(7) Uani 1 1 d . . .
O40 O 0.2461(3) 0.01993(18) 0.74265(19) 0.0715(7) Uani 1 1 d . . .
C40 C 0.2463(3) 0.0844(2) 0.7167(2) 0.0490(8) Uani 1 1 d . . .
O41 O -0.0759(2) 0.16900(16) 0.62144(15) 0.0533(6) Uani 1 1 d . . .
C41 C 0.0480(3) 0.17583(19) 0.6454(2) 0.0410(7) Uani 1 1 d . . .
C901 C 0.3731(10) -0.0268(6) -0.0495(6) 0.143(3) Uani 1 1 d . . .
H90F H 0.2815 -0.0428 -0.0862 0.172 Uiso 0.50 1 d PR A 2
C907 C 0.2433(10) -0.0532(6) -0.0856(6) 0.295(17) Uani 0.50 1 d PR A 1
H90C H 0.1992 -0.1071 -0.0731 0.443 Uiso 0.50 1 d PR A 1
H90D H 0.1789 -0.0022 -0.0714 0.443 Uiso 0.50 1 d PR A 1
H90E H 0.2552 -0.0677 -0.1440 0.443 Uiso 0.50 1 d PR A 1
C902 C 0.4029(13) -0.0789(6) 0.0024(6) 0.161(4) Uani 1 1 d . A .
H90A H 0.3378 -0.1314 0.0032 0.193 Uiso 1 1 d R . .
C903 C 0.5381(12) -0.0490(7) 0.0549(5) 0.131(3) Uani 1 1 d . . .
H90B H 0.5712 -0.0809 0.0956 0.158 Uiso 1 1 d R A .

loop_
_atom_site_aniso_label
_atom_site_aniso_U_11
_atom_site_aniso_U_22
_atom_site_aniso_U_33
_atom_site_aniso_U_23
_atom_site_aniso_U_13
_atom_site_aniso_U_12
Mn1 0.02582(19) 0.0299(2) 0.0395(3) 0.01255(18) 0.00361(17) 0.00196(15)
Mn2 0.0261(2) 0.0305(2) 0.0410(3) 0.01229(18) 0.00565(18) 0.00194(15)
Mn3 0.0427(2) 0.0445(3) 0.0457(3) 0.0218(2) 0.0025(2) 0.00459(19)
Mn4 0.0332(2) 0.0378(2) 0.0395(3) 0.01459(19) 0.00377(19) -0.00004(17)
P1 0.0326(3) 0.0306(3) 0.0388(4) 0.0137(3) 0.0052(3) 0.0045(3)
C2 0.0425(15) 0.0393(15) 0.0397(17) 0.0161(13) 0.0037(13) 0.0070(12)
C3 0.0444(16) 0.0422(16) 0.0370(18) 0.0126(14) 0.0049(14) 0.0066(13)
C4 0.0418(15) 0.0414(15) 0.0401(17) 0.0147(13) 0.0032(13) 0.0053(12)
C5 0.0447(16) 0.0356(15) 0.0451(19) 0.0168(13) 0.0037(14) 0.0038(12)
C6 0.0420(15) 0.0344(14) 0.0445(18) 0.0164(13) 0.0065(14) 0.0079(12)
C7 0.0456(17) 0.0474(17) 0.046(2) 0.0209(15) 0.0118(15) 0.0068(13)
C8 0.058(2) 0.067(2) 0.048(2) 0.0158(18) 0.0115(17) -0.0044(18)
C9 0.071(2) 0.082(3) 0.057(3) 0.024(2) 0.022(2) -0.001(2)
C10 0.063(2) 0.074(2) 0.068(3) 0.033(2) 0.025(2) -0.0019(19)
C11 0.068(2) 0.064(2) 0.070(3) 0.017(2) 0.017(2) -0.015(2)
C12 0.064(2) 0.053(2) 0.053(2) 0.0147(17) 0.0153(18) -0.0032(16)
C13 0.062(2) 0.0358(16) 0.048(2) 0.0151(15) 0.0066(18) 0.0066(15)
C14 0.057(2) 0.0419(17) 0.058(2) 0.0225(17) 0.0169(18) 0.0162(15)
P15 0.0275(3) 0.0284(3) 0.0373(4) 0.0113(3) 0.0040(3) 0.0027(3)
C16 0.0336(14) 0.0324(14) 0.0408(17) 0.0113(12) 0.0076(12) 0.0042(11)
C17 0.0358(14) 0.0323(14) 0.0378(17) 0.0083(13) 0.0041(13) 0.0016(11)
C18 0.0319(13) 0.0365(14) 0.0385(16) 0.0137(12) 0.0064(12) 0.0038(11)
C19 0.0340(14) 0.0333(14) 0.0434(18) 0.0154(13) 0.0069(13) 0.0045(11)
C20 0.0347(14) 0.0328(14) 0.0408(17) 0.0122(12) 0.0066(12) 0.0041(11)
C21 0.0346(14) 0.0400(15) 0.0425(18) 0.0098(13) 0.0032(13) 0.0023(12)
C22 0.0432(17) 0.0466(18) 0.048(2) 0.0146(16) 0.0039(15) 0.0008(14)
C23 0.0441(18) 0.060(2) 0.056(2) 0.0111(18) 0.0008(16) -0.0083(16)
C24 0.0412(17) 0.075(2) 0.051(2) 0.0178(18) -0.0028(16) 0.0040(16)
C25 0.054(2) 0.064(2) 0.060(2) 0.0236(19) -0.0051(17) 0.0125(17)
C26 0.0506(18) 0.0457(18) 0.053(2) 0.0177(16) -0.0079(16) 0.0027(15)
C27 0.0444(18) 0.0394(17) 0.050(2) 0.0103(16) 0.0075(16) 0.0124(14)
C28 0.0535(19) 0.0306(15) 0.043(2) 0.0122(14) -0.0032(16) 0.0026(13)
O29 0.0533(12) 0.0315(11) 0.0494(13) 0.0108(10) 0.0041(10) -0.0027(9)
C29 0.0278(13) 0.0441(17) 0.0412(17) 0.0183(14) 0.0037(12) 0.0009(11)
O30 0.0293(12) 0.0604(16) 0.158(3) 0.0012(17) 0.0163(15) -0.0033(11)
C30 0.0366(17) 0.0348(15) 0.075(3) 0.0051(15) 0.0082(16) 0.0051(12)
C31 0.0318(14) 0.0399(15) 0.0421(18) 0.0183(13) 0.0002(12) 0.0004(12)
O31 0.0433(11) 0.0412(11) 0.0600(15) 0.0164(10) 0.0115(10) 0.0132(9)
O32 0.0373(12) 0.0861(17) 0.0563(16) 0.0285(13) -0.0033(12) -0.0067(11)
C32 0.0341(15) 0.0453(16) 0.0458(19) 0.0181(14) 0.0097(15) 0.0010(12)
O33 0.0478(12) 0.0301(12) 0.097(2) 0.0045(12) 0.0150(13) 0.0021(9)
C33 0.0290(14) 0.0412(17) 0.057(2) 0.0160(15) 0.0051(13) -0.0045(12)
O34 0.0472(12) 0.0811(16) 0.0630(16) 0.0334(14) 0.0149(12) -0.0060(12)
C34 0.0338(14) 0.0453(16) 0.0473(19) 0.0160(14) 0.0045(14) 0.0018(12)
O35 0.0390(11) 0.0352(11) 0.0794(18) 0.0093(11) 0.0089(11) 0.0082(9)
C35 0.0274(13) 0.0443(17) 0.0491(19) 0.0174(14) 0.0052(13) 0.0007(12)
C36 0.050(2) 0.074(2) 0.063(3) 0.031(2) 0.0047(18) 0.0036(17)
O36 0.0475(15) 0.146(3) 0.104(3) 0.048(2) 0.0151(16) -0.0044(17)
O37 0.101(2) 0.087(2) 0.0563(19) 0.0082(17) -0.0158(16) 0.0100(17)
C37 0.056(2) 0.060(2) 0.061(3) 0.027(2) -0.0057(18) 0.0055(16)
O38 0.0752(17) 0.0754(17) 0.098(2) 0.0571(17) -0.0154(16) 0.0016(14)
C38 0.0474(18) 0.057(2) 0.061(2) 0.0247(18) -0.0025(16) 0.0031(15)
C39 0.0397(16) 0.0565(19) 0.048(2) 0.0164(17) 0.0062(15) -0.0051(14)
O39 0.0649(15) 0.0922(19) 0.0472(17) 0.0068(14) 0.0119(13) -0.0115(14)
O40 0.0803(17) 0.0618(15) 0.087(2) 0.0454(15) 0.0101(15) 0.0006(13)
C40 0.0443(17) 0.0545(19) 0.053(2) 0.0232(16) 0.0038(15) -0.0006(14)
O41 0.0372(12) 0.0637(14) 0.0624(16) 0.0246(12) 0.0024(11) -0.0028(10)
C41 0.0425(17) 0.0385(15) 0.0454(19) 0.0155(14) 0.0105(14) 0.0011(12)
C901 0.137(6) 0.107(5) 0.167(9) -0.007(5) 0.047(6) 0.017(5)
C907 0.29(3) 0.152(19) 0.37(4) -0.03(2) -0.02(3) -0.05(2)
C902 0.232(11) 0.147(7) 0.136(7) 0.059(6) 0.083(8) 0.111(7)
C903 0.163(7) 0.155(7) 0.085(5) 0.036(4) 0.025(5) 0.080(6)

loop_
_atom_type_symbol
_atom_type_description
_atom_type_scat_dispersion_real
_atom_type_scat_dispersion_imag
_atom_type_scat_source
C C 0.0033 0.0016 'International Tables Vol C Tables 4.2.6.8 and 6.1.1.4'
H H 0.0000 0.0000 'International Tables Vol C Tables 4.2.6.8 and 6.1.1.4'
O O 0.0106 0.0060 'International Tables Vol C Tables 4.2.6.8 and 6.1.1.4'
Mn Mn 0.3368 0.7283 'International Tables Vol C Tables 4.2.6.8 and 6.1.1.4'
P P 0.1023 0.0942 'International Tables Vol C Tables 4.2.6.8 and 6.1.1.4'

loop_
_geom_angle_atom_site_label_1
_geom_angle_atom_site_label_2
_geom_angle_atom_site_label_3
_geom_angle
_geom_angle_site_symmetry_1
_geom_angle_site_symmetry_3
C30 Mn1 C29 81.22(12) . .
C30 Mn1 C31 79.53(12) . .
C29 Mn1 C31 160.73(11) . .
C30 Mn1 P15 121.61(13) . .
C29 Mn1 P15 94.83(9) . .
C31 Mn1 P15 95.99(9) . .
C30 Mn1 P1 124.47(13) . .
C29 Mn1 P1 94.15(9) . .
C31 Mn1 P1 95.97(9) . .
P15 Mn1 P1 113.91(3) . .
C30 Mn1 Mn2 178.47(13) . .
C29 Mn1 Mn2 99.05(8) . .
C31 Mn1 Mn2 100.22(8) . .
P15 Mn1 Mn2 56.88(2) . .
P1 Mn1 Mn2 57.04(2) . .
C34 Mn2 C32 90.23(13) . .
C34 Mn2 C33 90.38(13) . .
C32 Mn2 C33 90.14(13) . .
C34 Mn2 C35 92.59(13) . .
C32 Mn2 C35 92.12(13) . .
C33 Mn2 C35 176.25(11) . .
C34 Mn2 P15 176.75(10) . .
C32 Mn2 P15 86.54(9) . .
C33 Mn2 P15 89.32(9) . .
C35 Mn2 P15 87.83(9) . .
C34 Mn2 P1 85.98(10) . .
C32 Mn2 P1 176.04(9) . .
C33 Mn2 P1 88.74(10) . .
C35 Mn2 P1 89.21(10) . .
P15 Mn2 P1 97.24(3) . .
C34 Mn2 Mn1 134.64(10) . .
C32 Mn2 Mn1 135.08(9) . .
C33 Mn2 Mn1 87.95(8) . .
C35 Mn2 Mn1 88.34(8) . .
P15 Mn2 Mn1 48.58(2) . .
P1 Mn2 Mn1 48.67(2) . .
C37 Mn3 C38 88.02(16) . .
C37 Mn3 C36 93.06(17) . .
C38 Mn3 C36 95.20(16) . .
C37 Mn3 C5 145.72(14) . .
C38 Mn3 C5 87.33(14) . .
C36 Mn3 C5 121.19(15) . .
C37 Mn3 C3 88.75(14) . .
C38 Mn3 C3 132.42(13) . .
C36 Mn3 C3 132.37(14) . .
C5 Mn3 C3 69.97(11) . .
C37 Mn3 C4 109.02(14) . .
C38 Mn3 C4 98.94(13) . .
C36 Mn3 C4 154.04(15) . .
C5 Mn3 C4 38.74(11) . .
C3 Mn3 C4 38.84(11) . .
C37 Mn3 C2 96.29(13) . .
C38 Mn3 C2 168.91(13) . .
C36 Mn3 C2 94.76(14) . .
C5 Mn3 C2 83.35(11) . .
C3 Mn3 C2 37.93(11) . .
C4 Mn3 C2 70.00(11) . .
C37 Mn3 C6 168.42(13) . .
C38 Mn3 C6 103.56(14) . .
C36 Mn3 C6 86.06(15) . .
C5 Mn3 C6 37.33(11) . .
C3 Mn3 C6 83.38(11) . .
C4 Mn3 C6 69.55(11) . .
C2 Mn3 C6 72.30(10) . .
C37 Mn3 P1 130.70(11) . .
C38 Mn3 P1 140.86(12) . .
C36 Mn3 P1 79.39(12) . .
C5 Mn3 P1 64.15(8) . .
C3 Mn3 P1 64.28(9) . .
C4 Mn3 P1 75.88(8) . .
C2 Mn3 P1 37.44(8) . .
C6 Mn3 P1 37.81(7) . .
C39 Mn4 C40 86.48(15) . .
C39 Mn4 C41 96.32(14) . .
C40 Mn4 C41 93.85(13) . .
C39 Mn4 C17 87.29(13) . .
C40 Mn4 C17 143.35(13) . .
C41 Mn4 C17 122.74(12) . .
C39 Mn4 C19 134.37(13) . .
C40 Mn4 C19 89.15(13) . .
C41 Mn4 C19 129.30(13) . .
C17 Mn4 C19 70.12(10) . .
C39 Mn4 C18 100.40(13) . .
C40 Mn4 C18 107.11(12) . .
C41 Mn4 C18 153.80(12) . .
C17 Mn4 C18 39.18(10) . .
C19 Mn4 C18 38.66(11) . .
C39 Mn4 C20 169.84(12) . .
C40 Mn4 C20 98.65(13) . .
C41 Mn4 C20 92.10(12) . .
C17 Mn4 C20 83.37(11) . .
C19 Mn4 C20 37.71(11) . .
C18 Mn4 C20 69.75(10) . .
C39 Mn4 C16 102.52(13) . .
C40 Mn4 C16 170.84(13) . .
C41 Mn4 C16 86.88(11) . .
C17 Mn4 C16 37.46(11) . .
C19 Mn4 C16 83.36(10) . .
C18 Mn4 C16 69.94(10) . .
C20 Mn4 C16 72.19(10) . .
C2 P1 C6 92.52(13) . .
C2 P1 Mn1 129.23(9) . .
C6 P1 Mn1 128.75(10) . .
C2 P1 Mn2 117.52(10) . .
C6 P1 Mn2 115.49(10) . .
Mn1 P1 Mn2 74.28(3) . .
C2 P1 Mn3 48.02(9) . .
C6 P1 Mn3 48.77(10) . .
Mn1 P1 Mn3 139.33(3) . .
Mn2 P1 Mn3 146.38(3) . .
C3 C2 C13 116.5(3) . .
C3 C2 P1 120.4(2) . .
C13 C2 P1 120.6(2) . .
C3 C2 Mn3 68.24(16) . .
C13 C2 Mn3 121.7(2) . .
P1 C2 Mn3 94.54(12) . .
C2 C3 C4 123.7(3) . .
C2 C3 Mn3 73.83(17) . .
C4 C3 Mn3 71.45(17) . .
C2 C3 H3 120.3(16) . .
C4 C3 H3 115.5(16) . .
Mn3 C3 H3 121.6(17) . .
C5 C4 C3 118.1(3) . .
C5 C4 C7 119.6(3) . .
C3 C4 C7 122.2(3) . .
C5 C4 Mn3 69.52(17) . .
C3 C4 Mn3 69.70(17) . .
C7 C4 Mn3 129.5(2) . .
C6 C5 C4 125.1(3) . .
C6 C5 Mn3 75.29(18) . .
C4 C5 Mn3 71.74(17) . .
C6 C5 H5 116.7(17) . .
C4 C5 H5 117.8(17) . .
Mn3 C5 H5 121.7(18) . .
C5 C6 C14 117.6(3) . .
C5 C6 P1 119.9(2) . .
C14 C6 P1 120.6(2) . .
C5 C6 Mn3 67.38(17) . .
C14 C6 Mn3 121.6(2) . .
P1 C6 Mn3 93.42(12) . .
C12 C7 C8 118.8(3) . .
C12 C7 C4 119.8(3) . .
C8 C7 C4 121.5(3) . .
C7 C8 C9 120.6(3) . .
C7 C8 H8 121(2) . .
C9 C8 H8 118(2) . .
C10 C9 C8 119.2(4) . .
C10 C9 H9 122.5(18) . .
C8 C9 H9 117.7(18) . .
C11 C10 C9 120.2(3) . .
C11 C10 H10 122(2) . .
C9 C10 H10 117(2) . .
C10 C11 C12 120.6(4) . .
C10 C11 H11 119(3) . .
C12 C11 H11 120(3) . .
C7 C12 C11 120.6(4) . .
C7 C12 H12 121(2) . .
C11 C12 H12 119(2) . .
C2 C13 H13A 107(2) . .
C2 C13 H13B 110(2) . .
H13A C13 H13B 108(3) . .
C2 C13 H13C 111(2) . .
H13A C13 H13C 107(3) . .
H13B C13 H13C 114(3) . .
C6 C14 H14A 109.5(17) . .
C6 C14 H14B 104.8(18) . .
H14A C14 H14B 112(3) . .
C6 C14 H14C 109(2) . .
H14A C14 H14C 109(3) . .
H14B C14 H14C 112(3) . .
C20 P15 C16 92.59(13) . .
C20 P15 Mn1 128.14(10) . .
C16 P15 Mn1 129.77(9) . .
C20 P15 Mn2 118.22(9) . .
C16 P15 Mn2 114.52(9) . .
Mn1 P15 Mn2 74.55(3) . .
C17 C16 C27 117.6(3) . .
C17 C16 P15 119.2(2) . .
C27 C16 P15 121.1(2) . .
C17 C16 Mn4 67.46(15) . .
C27 C16 Mn4 120.9(2) . .
P15 C16 Mn4 94.29(11) . .
C16 C17 C18 124.5(3) . .
C16 C17 Mn4 75.08(16) . .
C18 C17 Mn4 71.28(15) . .
C16 C17 H17 118.6(17) . .
C18 C17 H17 116.3(17) . .
Mn4 C17 H17 120.3(16) . .
C19 C18 C17 118.1(3) . .
C19 C18 C21 121.7(2) . .
C17 C18 C21 120.2(2) . .
C19 C18 Mn4 69.84(15) . .
C17 C18 Mn4 69.53(15) . .
C21 C18 Mn4 130.6(2) . .
C20 C19 C18 124.4(3) . .
C20 C19 Mn4 74.43(16) . .
C18 C19 Mn4 71.50(16) . .
C20 C19 H19 116.5(19) . .
C18 C19 H19 118.6(19) . .
Mn4 C19 H19 121.4(18) . .
C19 C20 C28 117.2(2) . .
C19 C20 P15 119.3(2) . .
C28 C20 P15 121.0(2) . .
C19 C20 Mn4 67.86(16) . .
C28 C20 Mn4 121.4(2) . .
P15 C20 Mn4 94.76(12) . .
C26 C21 C22 118.1(3) . .
C26 C21 C18 122.2(3) . .
C22 C21 C18 119.7(3) . .
C23 C22 C21 120.3(3) . .
C23 C22 H22 122(2) . .
C21 C22 H22 117(2) . .
C24 C23 C22 120.6(3) . .
C24 C23 H23 122(2) . .
C22 C23 H23 117(2) . .
C25 C24 C23 119.6(3) . .
C25 C24 H24 120.0(19) . .
C23 C24 H24 120.3(19) . .
C24 C25 C26 120.6(3) . .
C24 C25 H25 120(2) . .
C26 C25 H25 119(2) . .
C25 C26 C21 120.8(3) . .
C25 C26 H26 119(2) . .
C21 C26 H26 120(2) . .
C16 C27 H27A 111.2(19) . .
C16 C27 H27B 109.2(19) . .
H27A C27 H27B 108(3) . .
C16 C27 H27C 109.8(19) . .
H27A C27 H27C 108(3) . .
H27B C27 H27C 110(3) . .
C20 C28 H28A 113.1(18) . .
C20 C28 H28B 111(3) . .
H28A C28 H28B 107(3) . .
C20 C28 H28C 107.4(19) . .
H28A C28 H28C 104(3) . .
H28B C28 H28C 114(3) . .
O29 C29 Mn1 172.2(2) . .
O30 C30 Mn1 179.1(4) . .
O31 C31 Mn1 170.6(2) . .
O32 C32 Mn2 175.5(3) . .
O33 C33 Mn2 177.2(2) . .
O34 C34 Mn2 175.7(3) . .
O35 C35 Mn2 179.5(3) . .
O36 C36 Mn3 178.2(4) . .
O37 C37 Mn3 179.5(4) . .
O38 C38 Mn3 177.0(3) . .
O39 C39 Mn4 176.4(3) . .
O40 C40 Mn4 176.9(3) . .
O41 C41 Mn4 177.8(3) . .
C907 C901 C902 107.1(8) . .
C907 C901 C903 127.0(7) . 2_655
C902 C901 C903 125.6(10) . 2_655
C907 C901 H90F 11.6 . .
C902 C901 H90F 117.1 . .
C903 C901 H90F 117.3 2_655 .
C901 C907 H90F 31.3 . .
C901 C907 H90C 114.4 . .
H90F C907 H90C 137.9 . .
C901 C907 H90D 109.0 . .
H90F C907 H90D 107.2 . .
H90C C907 H90D 109.5 . .
C901 C907 H90E 104.8 . .
H90F C907 H90E 76.3 . .
H90C C907 H90E 109.5 . .
H90D C907 H90E 109.5 . .
C901 C902 C903 113.1(10) . .
C901 C902 H90A 122.2 . .
C903 C902 H90A 124.6 . .
C901 C903 C902 121.3(8) 2_655 .
C901 C903 H90B 117.8 2_655 .
C902 C903 H90B 120.9 . .

loop_
_geom_bond_atom_site_label_1
_geom_bond_atom_site_label_2
_geom_bond_distance
_geom_bond_site_symmetry_2
Mn1 C30 1.771(3) .
Mn1 C29 1.828(3) .
Mn1 C31 1.830(3) .
Mn1 P15 2.1818(9) .
Mn1 P1 2.1878(8) .
Mn1 Mn2 2.8045(6) .
Mn2 C34 1.820(3) .
Mn2 C32 1.825(3) .
Mn2 C33 1.842(3) .
Mn2 C35 1.843(3) .
Mn2 P15 2.4369(8) .
Mn2 P1 2.4446(9) .
Mn3 C37 1.798(4) .
Mn3 C38 1.802(3) .
Mn3 C36 1.820(4) .
Mn3 C5 2.129(3) .
Mn3 C3 2.135(3) .
Mn3 C4 2.158(3) .
Mn3 C2 2.208(3) .
Mn3 C6 2.231(3) .
Mn3 P1 2.9610(9) .
Mn4 C39 1.793(4) .
Mn4 C40 1.813(3) .
Mn4 C41 1.827(3) .
Mn4 C17 2.130(3) .
Mn4 C19 2.132(3) .
Mn4 C18 2.154(3) .
Mn4 C20 2.217(3) .
Mn4 C16 2.229(3) .
P1 C2 1.806(3) .
P1 C6 1.819(3) .
C2 C3 1.413(4) .
C2 C13 1.516(4) .
C3 C4 1.428(4) .
C3 H3 1.05(3) .
C4 C5 1.422(4) .
C4 C7 1.487(4) .
C5 C6 1.399(4) .
C5 H5 1.04(3) .
C6 C14 1.517(4) .
C7 C12 1.378(5) .
C7 C8 1.386(5) .
C8 C9 1.408(5) .
C8 H8 0.98(4) .
C9 C10 1.378(6) .
C9 H9 1.09(4) .
C10 C11 1.364(6) .
C10 H10 0.92(4) .
C11 C12 1.389(5) .
C11 H11 0.92(4) .
C12 H12 0.99(4) .
C13 H13A 0.92(4) .
C13 H13B 0.98(4) .
C13 H13C 1.04(4) .
C14 H14A 1.01(3) .
C14 H14B 0.95(3) .
C14 H14C 1.01(4) .
P15 C20 1.810(3) .
P15 C16 1.813(3) .
C16 C17 1.403(4) .
C16 C27 1.512(4) .
C17 C18 1.437(4) .
C17 H17 0.93(3) .
C18 C19 1.419(4) .
C18 C21 1.482(4) .
C19 C20 1.408(4) .
C19 H19 0.99(3) .
C20 C28 1.514(4) .
C21 C26 1.390(4) .
C21 C22 1.397(4) .
C22 C23 1.385(5) .
C22 H22 0.93(3) .
C23 C24 1.373(5) .
C23 H23 0.90(3) .
C24 C25 1.370(5) .
C24 H24 0.95(3) .
C25 C26 1.378(5) .
C25 H25 0.94(4) .
C26 H26 0.91(4) .
C27 H27A 0.91(3) .
C27 H27B 1.00(4) .
C27 H27C 0.99(3) .
C28 H28A 0.95(3) .
C28 H28B 0.90(4) .
C28 H28C 1.02(4) .
O29 C29 1.150(3) .
O30 C30 1.158(3) .
C31 O31 1.150(3) .
O32 C32 1.141(4) .
O33 C33 1.146(3) .
O34 C34 1.148(3) .
O35 C35 1.149(3) .
C36 O36 1.139(4) .
O37 C37 1.155(5) .
O38 C38 1.152(4) .
C39 O39 1.153(4) .
O40 C40 1.151(4) .
O41 C41 1.136(4) .
C901 C907 1.2575 .
C901 C902 1.325(11) .
C901 C903 1.382(10) 2_655
C901 H90F 0.9600 .
C907 H90F 0.3714 .
C907 H90C 0.9599 .
C907 H90D 0.9599 .
C907 H90E 0.9599 .
C902 C903 1.411(12) .
C902 H90A 0.9600 .
C903 C901 1.382(10) 2_655
C903 H90B 0.9602 .

loop_
_geom_torsion_atom_site_label_1
_geom_torsion_atom_site_label_2
_geom_torsion_atom_site_label_3
_geom_torsion_atom_site_label_4
_geom_torsion
_geom_torsion_site_symmetry_1
_geom_torsion_site_symmetry_4
C30 Mn1 Mn2 C34 -169(4) . .
C29 Mn1 Mn2 C34 90.70(16) . .
C31 Mn1 Mn2 C34 -88.90(16) . .
P15 Mn1 Mn2 C34 -179.42(13) . .
P1 Mn1 Mn2 C34 1.61(13) . .
C30 Mn1 Mn2 C32 7(4) . .
C29 Mn1 Mn2 C32 -92.65(16) . .
C31 Mn1 Mn2 C32 87.74(16) . .
P15 Mn1 Mn2 C32 -2.77(13) . .
P1 Mn1 Mn2 C32 178.26(13) . .
C30 Mn1 Mn2 C33 -81(4) . .
C29 Mn1 Mn2 C33 179.22(14) . .
C31 Mn1 Mn2 C33 -0.39(14) . .
P15 Mn1 Mn2 C33 -90.90(10) . .
P1 Mn1 Mn2 C33 90.12(10) . .
C30 Mn1 Mn2 C35 99(4) . .
C29 Mn1 Mn2 C35 -1.31(13) . .
C31 Mn1 Mn2 C35 179.09(13) . .
P15 Mn1 Mn2 C35 88.57(10) . .
P1 Mn1 Mn2 C35 -90.40(10) . .
C30 Mn1 Mn2 P15 10(4) . .
C29 Mn1 Mn2 P15 -89.88(10) . .
C31 Mn1 Mn2 P15 90.51(10) . .
P1 Mn1 Mn2 P15 -178.97(3) . .
C30 Mn1 Mn2 P1 -171(4) . .
C29 Mn1 Mn2 P1 89.09(10) . .
C31 Mn1 Mn2 P1 -90.51(10) . .
P15 Mn1 Mn2 P1 178.97(3) . .
C30 Mn1 P1 C2 -67.35(17) . .
C29 Mn1 P1 C2 14.85(15) . .
C31 Mn1 P1 C2 -148.73(15) . .
P15 Mn1 P1 C2 112.00(13) . .
Mn2 Mn1 P1 C2 112.95(13) . .
C30 Mn1 P1 C6 69.37(18) . .
C29 Mn1 P1 C6 151.57(15) . .
C31 Mn1 P1 C6 -12.00(16) . .
P15 Mn1 P1 C6 -111.27(13) . .
Mn2 Mn1 P1 C6 -110.33(13) . .
C30 Mn1 P1 Mn2 179.71(12) . .
C29 Mn1 P1 Mn2 -98.09(9) . .
C31 Mn1 P1 Mn2 98.33(9) . .
P15 Mn1 P1 Mn2 -0.94(3) . .
C30 Mn1 P1 Mn3 0.64(13) . .
C29 Mn1 P1 Mn3 82.84(10) . .
C31 Mn1 P1 Mn3 -80.74(10) . .
P15 Mn1 P1 Mn3 179.99(4) . .
Mn2 Mn1 P1 Mn3 -179.07(6) . .
C34 Mn2 P1 C2 54.69(14) . .
C32 Mn2 P1 C2 71.6(14) . .
C33 Mn2 P1 C2 145.17(13) . .
C35 Mn2 P1 C2 -37.96(13) . .
P15 Mn2 P1 C2 -125.68(10) . .
Mn1 Mn2 P1 C2 -126.45(11) . .
C34 Mn2 P1 C6 -52.96(14) . .
C32 Mn2 P1 C6 -36.0(14) . .
C33 Mn2 P1 C6 37.51(14) . .
C35 Mn2 P1 C6 -145.62(13) . .
P15 Mn2 P1 C6 126.67(10) . .
Mn1 Mn2 P1 C6 125.89(11) . .
C34 Mn2 P1 Mn1 -178.85(9) . .
C32 Mn2 P1 Mn1 -161.9(14) . .
C33 Mn2 P1 Mn1 -88.38(9) . .
C35 Mn2 P1 Mn1 88.49(9) . .
P15 Mn2 P1 Mn1 0.78(3) . .
C34 Mn2 P1 Mn3 0.05(11) . .
C32 Mn2 P1 Mn3 17.0(14) . .
C33 Mn2 P1 Mn3 90.53(10) . .
C35 Mn2 P1 Mn3 -92.60(10) . .
P15 Mn2 P1 Mn3 179.68(5) . .
Mn1 Mn2 P1 Mn3 178.91(7) . .
C37 Mn3 P1 C2 27.68(19) . .
C38 Mn3 P1 C2 -162.3(2) . .
C36 Mn3 P1 C2 112.55(18) . .
C5 Mn3 P1 C2 -114.90(15) . .
C3 Mn3 P1 C2 -35.81(15) . .
C4 Mn3 P1 C2 -75.43(14) . .
C6 Mn3 P1 C2 -150.14(17) . .
C37 Mn3 P1 C6 177.83(19) . .
C38 Mn3 P1 C6 -12.1(2) . .
C36 Mn3 P1 C6 -97.31(17) . .
C5 Mn3 P1 C6 35.24(14) . .
C3 Mn3 P1 C6 114.34(15) . .
C4 Mn3 P1 C6 74.71(14) . .
C2 Mn3 P1 C6 150.14(17) . .
C37 Mn3 P1 Mn1 -77.27(16) . .
C38 Mn3 P1 Mn1 92.78(17) . .
C36 Mn3 P1 Mn1 7.59(13) . .
C5 Mn3 P1 Mn1 140.14(10) . .
C3 Mn3 P1 Mn1 -140.76(10) . .
C4 Mn3 P1 Mn1 179.62(9) . .
C2 Mn3 P1 Mn1 -104.96(13) . .
C6 Mn3 P1 Mn1 104.90(13) . .
C37 Mn3 P1 Mn2 104.34(16) . .
C38 Mn3 P1 Mn2 -85.60(17) . .
C36 Mn3 P1 Mn2 -170.79(14) . .
C5 Mn3 P1 Mn2 -38.25(10) . .
C3 Mn3 P1 Mn2 40.85(10) . .
C4 Mn3 P1 Mn2 1.23(9) . .
C2 Mn3 P1 Mn2 76.66(13) . .
C6 Mn3 P1 Mn2 -73.48(13) . .
C6 P1 C2 C3 45.4(2) . .
Mn1 P1 C2 C3 -166.98(18) . .
Mn2 P1 C2 C3 -75.2(2) . .
Mn3 P1 C2 C3 67.4(2) . .
C6 P1 C2 C13 -153.2(3) . .
Mn1 P1 C2 C13 -5.6(3) . .
Mn2 P1 C2 C13 86.2(3) . .
Mn3 P1 C2 C13 -131.2(3) . .
C6 P1 C2 Mn3 -22.01(13) . .
Mn1 P1 C2 Mn3 125.63(8) . .
Mn2 P1 C2 Mn3 -142.59(6) . .
C37 Mn3 C2 C3 79.8(2) . .
C38 Mn3 C2 C3 -32.7(8) . .
C36 Mn3 C2 C3 173.4(2) . .
C5 Mn3 C2 C3 -65.70(18) . .
C4 Mn3 C2 C3 -28.19(18) . .
C6 Mn3 C2 C3 -102.28(19) . .
P1 Mn3 C2 C3 -121.0(2) . .
C37 Mn3 C2 C13 -28.8(3) . .
C38 Mn3 C2 C13 -141.3(7) . .
C36 Mn3 C2 C13 64.8(3) . .
C5 Mn3 C2 C13 -174.3(3) . .
C3 Mn3 C2 C13 -108.6(3) . .
C4 Mn3 C2 C13 -136.8(3) . .
C6 Mn3 C2 C13 149.2(3) . .
P1 Mn3 C2 C13 130.5(3) . .
C37 Mn3 C2 P1 -159.25(15) . .
C38 Mn3 C2 P1 88.3(8) . .
C36 Mn3 C2 P1 -65.63(17) . .
C5 Mn3 C2 P1 55.26(12) . .
C3 Mn3 C2 P1 121.0(2) . .
C4 Mn3 C2 P1 92.77(14) . .
C6 Mn3 C2 P1 18.69(11) . .
C13 C2 C3 C4 169.4(3) . .
P1 C2 C3 C4 -28.5(4) . .
Mn3 C2 C3 C4 53.8(3) . .
C13 C2 C3 Mn3 115.6(3) . .
P1 C2 C3 Mn3 -82.23(19) . .
C37 Mn3 C3 C2 -101.9(2) . .
C38 Mn3 C3 C2 171.9(2) . .
C36 Mn3 C3 C2 -8.9(3) . .
C5 Mn3 C3 C2 105.51(19) . .
C4 Mn3 C3 C2 134.9(3) . .
C6 Mn3 C3 C2 69.57(18) . .
P1 Mn3 C3 C2 35.35(15) . .
C37 Mn3 C3 C4 123.1(2) . .
C38 Mn3 C3 C4 37.0(3) . .
C36 Mn3 C3 C4 -143.9(2) . .
C5 Mn3 C3 C4 -29.44(18) . .
C2 Mn3 C3 C4 -134.9(3) . .
C6 Mn3 C3 C4 -65.37(18) . .
P1 Mn3 C3 C4 -99.59(18) . .
C2 C3 C4 C5 -3.2(5) . .
Mn3 C3 C4 C5 51.6(3) . .
C2 C3 C4 C7 -179.4(3) . .
Mn3 C3 C4 C7 -124.7(3) . .
C2 C3 C4 Mn3 -54.8(3) . .
C37 Mn3 C4 C5 165.24(19) . .
C38 Mn3 C4 C5 74.3(2) . .
C36 Mn3 C4 C5 -48.0(4) . .
C3 Mn3 C4 C5 -132.5(3) . .
C2 Mn3 C4 C5 -104.87(19) . .
C6 Mn3 C4 C5 -26.97(16) . .
P1 Mn3 C4 C5 -66.11(16) . .
C37 Mn3 C4 C3 -62.3(2) . .
C38 Mn3 C4 C3 -153.3(2) . .
C36 Mn3 C4 C3 84.5(4) . .
C5 Mn3 C4 C3 132.5(3) . .
C2 Mn3 C4 C3 27.58(17) . .
C6 Mn3 C4 C3 105.48(19) . .
P1 Mn3 C4 C3 66.34(16) . .
C37 Mn3 C4 C7 53.2(3) . .
C38 Mn3 C4 C7 -37.8(3) . .
C36 Mn3 C4 C7 -160.0(3) . .
C5 Mn3 C4 C7 -112.0(3) . .
C3 Mn3 C4 C7 115.5(3) . .
C2 Mn3 C4 C7 143.1(3) . .
C6 Mn3 C4 C7 -139.0(3) . .
P1 Mn3 C4 C7 -178.1(3) . .
C3 C4 C5 C6 4.3(5) . .
C7 C4 C5 C6 -179.3(3) . .
Mn3 C4 C5 C6 56.0(3) . .
C3 C4 C5 Mn3 -51.7(3) . .
C7 C4 C5 Mn3 124.7(3) . .
C37 Mn3 C5 C6 -160.8(2) . .
C38 Mn3 C5 C6 116.62(19) . .
C36 Mn3 C5 C6 22.2(2) . .
C3 Mn3 C5 C6 -106.00(18) . .
C4 Mn3 C5 C6 -135.5(2) . .
C2 Mn3 C5 C6 -69.40(17) . .
P1 Mn3 C5 C6 -35.68(13) . .
C37 Mn3 C5 C4 -25.3(3) . .
C38 Mn3 C5 C4 -107.9(2) . .
C36 Mn3 C5 C4 157.67(19) . .
C3 Mn3 C5 C4 29.51(17) . .
C2 Mn3 C5 C4 66.12(17) . .
C6 Mn3 C5 C4 135.5(2) . .
P1 Mn3 C5 C4 99.84(17) . .
C4 C5 C6 C14 -169.5(3) . .
Mn3 C5 C6 C14 -115.0(3) . .
C4 C5 C6 P1 26.0(4) . .
Mn3 C5 C6 P1 80.5(2) . .
C4 C5 C6 Mn3 -54.5(3) . .
C2 P1 C6 C5 -44.0(3) . .
Mn1 P1 C6 C5 168.1(2) . .
Mn2 P1 C6 C5 78.2(3) . .
Mn3 P1 C6 C5 -65.8(2) . .
C2 P1 C6 C14 151.9(3) . .
Mn1 P1 C6 C14 4.0(3) . .
Mn2 P1 C6 C14 -85.8(3) . .
Mn3 P1 C6 C14 130.2(3) . .
C2 P1 C6 Mn3 21.74(12) . .
Mn1 P1 C6 Mn3 -126.14(8) . .
Mn2 P1 C6 Mn3 143.97(6) . .
C37 Mn3 C6 C5 112.9(7) . .
C38 Mn3 C6 C5 -66.72(19) . .
C36 Mn3 C6 C5 -161.1(2) . .
C3 Mn3 C6 C5 65.39(17) . .
C4 Mn3 C6 C5 27.90(16) . .
C2 Mn3 C6 C5 102.59(17) . .
P1 Mn3 C6 C5 121.1(2) . .
C37 Mn3 C6 C14 -137.7(7) . .
C38 Mn3 C6 C14 42.7(3) . .
C36 Mn3 C6 C14 -51.7(3) . .
C5 Mn3 C6 C14 109.5(3) . .
C3 Mn3 C6 C14 174.9(2) . .
C4 Mn3 C6 C14 137.4(3) . .
C2 Mn3 C6 C14 -147.9(3) . .
P1 Mn3 C6 C14 -129.4(3) . .
C37 Mn3 C6 P1 -8.2(7) . .
C38 Mn3 C6 P1 172.16(13) . .
C36 Mn3 C6 P1 77.75(15) . .
C5 Mn3 C6 P1 -121.1(2) . .
C3 Mn3 C6 P1 -55.73(12) . .
C4 Mn3 C6 P1 -93.21(13) . .
C2 Mn3 C6 P1 -18.53(11) . .
C5 C4 C7 C12 51.6(4) . .
C3 C4 C7 C12 -132.2(3) . .
Mn3 C4 C7 C12 138.5(3) . .
C5 C4 C7 C8 -128.8(3) . .
C3 C4 C7 C8 47.4(4) . .
Mn3 C4 C7 C8 -41.9(4) . .
C12 C7 C8 C9 -0.8(5) . .
C4 C7 C8 C9 179.6(3) . .
C7 C8 C9 C10 0.6(6) . .
C8 C9 C10 C11 -0.7(6) . .
C9 C10 C11 C12 1.1(7) . .
C8 C7 C12 C11 1.2(5) . .
C4 C7 C12 C11 -179.2(3) . .
C10 C11 C12 C7 -1.4(6) . .
C30 Mn1 P15 C20 66.32(16) . .
C29 Mn1 P15 C20 -16.34(14) . .
C31 Mn1 P15 C20 147.69(14) . .
P1 Mn1 P15 C20 -113.06(11) . .
Mn2 Mn1 P15 C20 -114.00(12) . .
C30 Mn1 P15 C16 -70.41(16) . .
C29 Mn1 P15 C16 -153.06(14) . .
C31 Mn1 P15 C16 10.97(14) . .
P1 Mn1 P15 C16 110.22(11) . .
Mn2 Mn1 P15 C16 109.28(12) . .
C30 Mn1 P15 Mn2 -179.68(11) . .
C29 Mn1 P15 Mn2 97.66(8) . .
C31 Mn1 P15 Mn2 -98.31(8) . .
P1 Mn1 P15 Mn2 0.94(3) . .
C34 Mn2 P15 C20 -62.0(17) . .
C32 Mn2 P15 C20 -56.59(14) . .
C33 Mn2 P15 C20 -146.77(14) . .
C35 Mn2 P15 C20 35.66(14) . .
P1 Mn2 P15 C20 124.59(11) . .
Mn1 Mn2 P15 C20 125.37(11) . .
C34 Mn2 P15 C16 45.5(17) . .
C32 Mn2 P15 C16 50.93(13) . .
C33 Mn2 P15 C16 -39.24(14) . .
C35 Mn2 P15 C16 143.19(13) . .
P1 Mn2 P15 C16 -127.89(10) . .
Mn1 Mn2 P15 C16 -127.11(10) . .
C34 Mn2 P15 Mn1 172.6(17) . .
C32 Mn2 P15 Mn1 178.04(9) . .
C33 Mn2 P15 Mn1 87.86(10) . .
C35 Mn2 P15 Mn1 -89.70(9) . .
P1 Mn2 P15 Mn1 -0.78(3) . .
C20 P15 C16 C17 46.3(2) . .
Mn1 P15 C16 C17 -166.35(17) . .
Mn2 P15 C16 C17 -76.4(2) . .
C20 P15 C16 C27 -150.6(2) . .
Mn1 P15 C16 C27 -3.2(3) . .
Mn2 P15 C16 C27 86.7(2) . .
C20 P15 C16 Mn4 -20.21(11) . .
Mn1 P15 C16 Mn4 127.13(8) . .
Mn2 P15 C16 Mn4 -142.95(6) . .
C39 Mn4 C16 C17 68.31(19) . .
C40 Mn4 C16 C17 -101.1(8) . .
C41 Mn4 C16 C17 164.09(19) . .
C19 Mn4 C16 C17 -65.74(17) . .
C18 Mn4 C16 C17 -28.34(17) . .
C20 Mn4 C16 C17 -102.69(18) . .
C39 Mn4 C16 C27 -41.3(3) . .
C40 Mn4 C16 C27 149.3(7) . .
C41 Mn4 C16 C27 54.5(3) . .
C17 Mn4 C16 C27 -109.6(3) . .
C19 Mn4 C16 C27 -175.4(3) . .
C18 Mn4 C16 C27 -138.0(3) . .
C20 Mn4 C16 C27 147.7(3) . .
C39 Mn4 C16 P15 -171.78(13) . .
C40 Mn4 C16 P15 18.8(8) . .
C41 Mn4 C16 P15 -76.00(13) . .
C17 Mn4 C16 P15 119.9(2) . .
C19 Mn4 C16 P15 54.16(12) . .
C18 Mn4 C16 P15 91.57(12) . .
C20 Mn4 C16 P15 17.21(10) . .
C27 C16 C17 C18 168.4(3) . .
P15 C16 C17 C18 -27.8(4) . .
Mn4 C16 C17 C18 54.2(2) . .
C27 C16 C17 Mn4 114.3(3) . .
P15 C16 C17 Mn4 -82.00(17) . .
C39 Mn4 C17 C16 -114.76(19) . .
C40 Mn4 C17 C16 164.8(2) . .
C41 Mn4 C17 C16 -19.0(2) . .
C19 Mn4 C17 C16 105.65(18) . .
C18 Mn4 C17 C16 135.1(3) . .
C20 Mn4 C17 C16 69.24(17) . .
C39 Mn4 C17 C18 110.13(19) . .
C40 Mn4 C17 C18 29.7(3) . .
C41 Mn4 C17 C18 -154.10(18) . .
C19 Mn4 C17 C18 -29.47(17) . .
C20 Mn4 C17 C18 -65.87(17) . .
C16 Mn4 C17 C18 -135.1(3) . .
C16 C17 C18 C19 -3.8(4) . .
Mn4 C17 C18 C19 52.0(2) . .
C16 C17 C18 C21 178.3(3) . .
Mn4 C17 C18 C21 -126.0(2) . .
C16 C17 C18 Mn4 -55.8(3) . .
C39 Mn4 C18 C19 155.31(19) . .
C40 Mn4 C18 C19 65.8(2) . .
C41 Mn4 C18 C19 -75.9(3) . .
C17 Mn4 C18 C19 -132.2(3) . .
C20 Mn4 C18 C19 -27.29(16) . .
C16 Mn4 C18 C19 -105.04(18) . .
C39 Mn4 C18 C17 -72.5(2) . .
C40 Mn4 C18 C17 -161.96(19) . .
C41 Mn4 C18 C17 56.3(3) . .
C19 Mn4 C18 C17 132.2(3) . .
C20 Mn4 C18 C17 104.93(19) . .
C16 Mn4 C18 C17 27.19(17) . .
C39 Mn4 C18 C21 40.3(3) . .
C40 Mn4 C18 C21 -49.2(3) . .
C41 Mn4 C18 C21 169.1(3) . .
C17 Mn4 C18 C21 112.8(3) . .
C19 Mn4 C18 C21 -115.0(3) . .
C20 Mn4 C18 C21 -142.3(3) . .
C16 Mn4 C18 C21 140.0(3) . .
C17 C18 C19 C20 3.3(4) . .
C21 C18 C19 C20 -178.8(3) . .
Mn4 C18 C19 C20 55.1(3) . .
C17 C18 C19 Mn4 -51.8(2) . .
C21 C18 C19 Mn4 126.1(3) . .
C39 Mn4 C19 C20 -170.38(19) . .
C40 Mn4 C19 C20 105.38(18) . .
C41 Mn4 C19 C20 11.1(2) . .
C17 Mn4 C19 C20 -105.47(18) . .
C18 Mn4 C19 C20 -135.3(2) . .
C16 Mn4 C19 C20 -69.34(16) . .
C39 Mn4 C19 C18 -35.1(2) . .
C40 Mn4 C19 C18 -119.32(19) . .
C41 Mn4 C19 C18 146.41(18) . .
C17 Mn4 C19 C18 29.84(17) . .
C20 Mn4 C19 C18 135.3(2) . .
C16 Mn4 C19 C18 65.96(17) . .
C18 C19 C20 C28 -168.9(3) . .
Mn4 C19 C20 C28 -115.0(3) . .
C18 C19 C20 P15 28.9(4) . .
Mn4 C19 C20 P15 82.77(18) . .
C18 C19 C20 Mn4 -53.9(2) . .
C16 P15 C20 C19 -46.9(2) . .
Mn1 P15 C20 C19 164.94(18) . .
Mn2 P15 C20 C19 72.8(2) . .
C16 P15 C20 C28 151.6(2) . .
Mn1 P15 C20 C28 3.4(3) . .
Mn2 P15 C20 C28 -88.7(2) . .
C16 P15 C20 Mn4 20.33(12) . .
Mn1 P15 C20 Mn4 -127.83(8) . .
Mn2 P15 C20 Mn4 140.05(6) . .
C39 Mn4 C20 C19 42.6(8) . .
C40 Mn4 C20 C19 -77.21(18) . .
C41 Mn4 C20 C19 -171.43(17) . .
C17 Mn4 C20 C19 65.85(17) . .
C18 Mn4 C20 C19 27.93(16) . .
C16 Mn4 C20 C19 102.53(17) . .
C39 Mn4 C20 C28 151.9(7) . .
C40 Mn4 C20 C28 32.0(3) . .
C41 Mn4 C20 C28 -62.2(2) . .
C17 Mn4 C20 C28 175.1(2) . .
C19 Mn4 C20 C28 109.3(3) . .
C18 Mn4 C20 C28 137.2(2) . .
C16 Mn4 C20 C28 -148.2(2) . .
C39 Mn4 C20 P15 -77.2(8) . .
C40 Mn4 C20 P15 163.01(13) . .
C41 Mn4 C20 P15 68.79(13) . .
C17 Mn4 C20 P15 -53.93(12) . .
C19 Mn4 C20 P15 -119.78(19) . .
C18 Mn4 C20 P15 -91.85(12) . .
C16 Mn4 C20 P15 -17.25(10) . .
C19 C18 C21 C26 -35.0(4) . .
C17 C18 C21 C26 142.9(3) . .
Mn4 C18 C21 C26 54.8(4) . .
C19 C18 C21 C22 143.6(3) . .
C17 C18 C21 C22 -38.5(4) . .
Mn4 C18 C21 C22 -126.6(3) . .
C26 C21 C22 C23 -1.7(5) . .
C18 C21 C22 C23 179.6(3) . .
C21 C22 C23 C24 0.2(5) . .
C22 C23 C24 C25 1.9(6) . .
C23 C24 C25 C26 -2.6(6) . .
C24 C25 C26 C21 1.2(6) . .
C22 C21 C26 C25 1.0(5) . .
C18 C21 C26 C25 179.7(3) . .
C30 Mn1 C29 O29 0.8(19) . .
C31 Mn1 C29 O29 -2(2) . .
P15 Mn1 C29 O29 122.1(19) . .
P1 Mn1 C29 O29 -123.4(19) . .
Mn2 Mn1 C29 O29 179(100) . .
C29 Mn1 C30 O30 114(18) . .
C31 Mn1 C30 O30 -67(18) . .
P15 Mn1 C30 O30 23(19) . .
P1 Mn1 C30 O30 -157(18) . .
Mn2 Mn1 C30 O30 13(21) . .
C30 Mn1 C31 O31 2.9(16) . .
C29 Mn1 C31 O31 5.6(18) . .
P15 Mn1 C31 O31 -118.2(16) . .
P1 Mn1 C31 O31 126.9(16) . .
Mn2 Mn1 C31 O31 -175.6(16) . .
C34 Mn2 C32 O32 25(4) . .
C33 Mn2 C32 O32 -65(4) . .
C35 Mn2 C32 O32 118(4) . .
P15 Mn2 C32 O32 -154(4) . .
P1 Mn2 C32 O32 8(5) . .
Mn1 Mn2 C32 O32 -152(4) . .
C34 Mn2 C33 O33 -50(6) . .
C32 Mn2 C33 O33 40(6) . .
C35 Mn2 C33 O33 167(5) . .
P15 Mn2 C33 O33 127(6) . .
P1 Mn2 C33 O33 -136(6) . .
Mn1 Mn2 C33 O33 175(100) . .
C32 Mn2 C34 O34 -15(4) . .
C33 Mn2 C34 O34 76(4) . .
C35 Mn2 C34 O34 -107(4) . .
P15 Mn2 C34 O34 -9(5) . .
P1 Mn2 C34 O34 164(4) . .
Mn1 Mn2 C34 O34 163(3) . .
C34 Mn2 C35 O35 78(37) . .
C32 Mn2 C35 O35 -12(37) . .
C33 Mn2 C35 O35 -139(36) . .
P15 Mn2 C35 O35 -99(37) . .
P1 Mn2 C35 O35 164(100) . .
Mn1 Mn2 C35 O35 -148(100) . .
C37 Mn3 C36 O36 -144(11) . .
C38 Mn3 C36 O36 -56(11) . .
C5 Mn3 C36 O36 34(11) . .
C3 Mn3 C36 O36 125(11) . .
C4 Mn3 C36 O36 67(11) . .
C2 Mn3 C36 O36 119(11) . .
C6 Mn3 C36 O36 47(11) . .
P1 Mn3 C36 O36 85(11) . .
C38 Mn3 C37 O37 -128(48) . .
C36 Mn3 C37 O37 -33(48) . .
C5 Mn3 C37 O37 150(48) . .
C3 Mn3 C37 O37 99(48) . .
C4 Mn3 C37 O37 133(48) . .
C2 Mn3 C37 O37 62(48) . .
C6 Mn3 C37 O37 52(48) . .
P1 Mn3 C37 O37 46(48) . .
C37 Mn3 C38 O38 -51(6) . .
C36 Mn3 C38 O38 -143(6) . .
C5 Mn3 C38 O38 95(6) . .
C3 Mn3 C38 O38 36(6) . .
C4 Mn3 C38 O38 58(6) . .
C2 Mn3 C38 O38 63(7) . .
C6 Mn3 C38 O38 129(6) . .
P1 Mn3 C38 O38 137(6) . .
C40 Mn4 C39 O39 70(5) . .
C41 Mn4 C39 O39 163(5) . .
C17 Mn4 C39 O39 -74(5) . .
C19 Mn4 C39 O39 -16(5) . .
C18 Mn4 C39 O39 -37(5) . .
C20 Mn4 C39 O39 -51(5) . .
C16 Mn4 C39 O39 -109(5) . .
C39 Mn4 C40 O40 -16(5) . .
C41 Mn4 C40 O40 -112(5) . .
C17 Mn4 C40 O40 65(6) . .
C19 Mn4 C40 O40 119(5) . .
C18 Mn4 C40 O40 84(5) . .
C20 Mn4 C40 O40 156(5) . .
C16 Mn4 C40 O40 154(5) . .
C39 Mn4 C41 O41 112(8) . .
C40 Mn4 C41 O41 -161(8) . .
C17 Mn4 C41 O41 21(8) . .
C19 Mn4 C41 O41 -69(8) . .
C18 Mn4 C41 O41 -18(8) . .
C20 Mn4 C41 O41 -62(8) . .
C16 Mn4 C41 O41 10(8) . .
C907 C901 C902 C903 -172.5(5) . .
C903 C901 C902 C903 0.6(12) 2_655 .
C901 C902 C903 C901 -0.6(11) . 2_655
